data_4133750
loop_
_publ_author_name
'Kong, Lingran'
'Su, Fan'
'Yu, Hang'
'Jiang, Zhe'
'Lu, Yandong'
'Luo, Tuoping'

_publ_section_title
;
 Total Synthesis of (-)-Oridonin: An Interrupted Nazarov Approach.
;
_journal_issue 51
_journal_name_full 'Journal of the American Chemical Society'
_journal_page_first 20048
_journal_page_last 20052
_journal_paper_doi 10.1021/jacs.9b12034
_journal_volume 141
_journal_year 2019
_chemical_absolute_configuration ad
_chemical_formula_sum 'C33 H40 O3'
_chemical_formula_weight 484.65
_space_group_crystal_system orthorhombic
_space_group_IT_number 19
_space_group_name_Hall 'P 2ac 2ab'
_space_group_name_H-M_alt 'P 21 21 21'
_atom_sites_solution_hydrogens geom
_atom_sites_solution_primary dual
_audit_creation_method SHELXL-2014/7
_cell_angle_alpha 90
_cell_angle_beta 90
_cell_angle_gamma 90
_cell_formula_units_Z 4
_cell_length_a 9.95010(10)
_cell_length_b 16.1588(2)
_cell_length_c 17.0386(2)
_cell_measurement_reflns_used 22210
_cell_measurement_temperature 180.00(10)
_cell_measurement_theta_max 74.6390
_cell_measurement_theta_min 3.7060
_cell_volume 2739.49(5)
_computing_structure_refinement 'SHELXL-2014/7 (Sheldrick, 2014)'
_diffrn_ambient_environment N~2~
_diffrn_ambient_temperature 180.00(10)
_diffrn_detector 'CCD plate'
_diffrn_detector_area_resol_mean 10.3914
_diffrn_detector_type Atlas
_diffrn_measured_fraction_theta_full 1.000
_diffrn_measured_fraction_theta_max 0.999
_diffrn_measurement_device 'four-circle diffractometer'
_diffrn_measurement_device_type 'SuperNova, Dual, Cu at home/near, Atlas'
_diffrn_radiation_monochromator mirror
_diffrn_radiation_probe x-ray
_diffrn_radiation_type 'Cu K\a'
_diffrn_radiation_wavelength 1.54184
_diffrn_reflns_av_R_equivalents 0.0453
_diffrn_reflns_av_unetI/netI 0.0210
_diffrn_reflns_Laue_measured_fraction_full 1.000
_diffrn_reflns_Laue_measured_fraction_max 0.999
_diffrn_reflns_limit_h_max 12
_diffrn_reflns_limit_h_min -12
_diffrn_reflns_limit_k_max 20
_diffrn_reflns_limit_k_min -20
_diffrn_reflns_limit_l_max 21
_diffrn_reflns_limit_l_min -21
_diffrn_reflns_number 43770
_diffrn_reflns_point_group_measured_fraction_full 1.000
_diffrn_reflns_point_group_measured_fraction_max 0.998
_diffrn_reflns_theta_full 67.679
_diffrn_reflns_theta_max 74.962
_diffrn_reflns_theta_min 3.770
_diffrn_source 'micro-focus sealed X-ray tube'
_diffrn_source_type 'SuperNova (Cu) X-ray Source'
_exptl_absorpt_coefficient_mu 0.570
_exptl_absorpt_correction_T_max 1.00000
_exptl_absorpt_correction_T_min 0.51272
_exptl_absorpt_correction_type multi-scan
_exptl_absorpt_process_details
;
CrysAlisPro 1.171.39.29a (Rigaku Oxford Diffraction, 2015)
Empirical absorption correction using spherical harmonics,
 implemented in SCALE3 ABSPACK scaling algorithm.
;
_exptl_crystal_colour colorless
_exptl_crystal_density_diffrn 1.175
_exptl_crystal_description rod-like
_exptl_crystal_F_000 1048
_exptl_crystal_size_max 0.5
_exptl_crystal_size_mid 0.15
_exptl_crystal_size_min 0.12
_refine_diff_density_max 0.121
_refine_diff_density_min -0.145
_refine_diff_density_rms 0.036
_refine_ls_abs_structure_details
;
 Flack x determined using 2337 quotients [(I+)-(I-)]/[(I+)+(I-)]
 (Parsons, Flack and Wagner, Acta Cryst. B69 (2013) 249-259).
;
_refine_ls_abs_structure_Flack -0.07(6)
_refine_ls_extinction_method none
_refine_ls_goodness_of_fit_ref 1.049
_refine_ls_hydrogen_treatment constr
_refine_ls_matrix_type full
_refine_ls_number_parameters 328
_refine_ls_number_reflns 5637
_refine_ls_number_restraints 0
_refine_ls_restrained_S_all 1.049
_refine_ls_R_factor_all 0.0343
_refine_ls_R_factor_gt 0.0327
_refine_ls_shift/su_max 0.000
_refine_ls_shift/su_mean 0.000
_refine_ls_structure_factor_coef Fsqd
_refine_ls_weighting_details 'w=1/[\s^2^(Fo^2^)+(0.0569P)^2^+0.2519P] where P=(Fo^2^+2Fc^2^)/3'
_refine_ls_weighting_scheme calc
_refine_ls_wR_factor_gt 0.0879
_refine_ls_wR_factor_ref 0.0899
_reflns_Friedel_coverage 0.770
_reflns_Friedel_fraction_full 1.000
_reflns_Friedel_fraction_max 0.996
_reflns_number_gt 5439
_reflns_number_total 5637
_reflns_threshold_expression 'I > 2\s(I)'
_cod_data_source_file ja9b12034_si_005.cif
_cod_data_source_block 3
_cod_depositor_comments 'Adding full bibliography for 4133749--4133753.cif.'
_cod_database_code 4133750
_shelx_shelxl_version_number 2014/7
_shelx_space_group_comment
;
The symmetry employed for this shelxl refinement is uniquely defined
by the following loop, which should always be used as a source of
symmetry information in preference to the above space-group names.
They are only intended as comments.
;

loop_
_space_group_symop_operation_xyz
'x, y, z'
'-x+1/2, -y, z+1/2'
'-x, y+1/2, -z+1/2'
'x+1/2, -y+1/2, -z'

loop_
_atom_site_label
_atom_site_type_symbol
_atom_site_fract_x
_atom_site_fract_y
_atom_site_fract_z
_atom_site_U_iso_or_equiv
_atom_site_adp_type
_atom_site_occupancy
_atom_site_site_symmetry_order
_atom_site_calc_flag
_atom_site_refinement_flags_posn
_atom_site_refinement_flags_adp
O1 O 0.57977(12) 0.38394(7) 0.81842(7) 0.0304(2) Uani 1 1 d . .
O2 O 0.44864(11) 0.51807(8) 0.63203(7) 0.0310(3) Uani 1 1 d . .
O3 O 0.94914(13) 0.58306(8) 0.71808(8) 0.0362(3) Uani 1 1 d . .
C1 C 0.72994(17) 0.32546(9) 0.91710(9) 0.0261(3) Uani 1 1 d . .
C2 C 0.8069(2) 0.36769(11) 0.97193(10) 0.0340(4) Uani 1 1 d . .
H2 H 0.7701 0.4127 0.9984 0.041 Uiso 1 1 calc R U
C3 C 0.9379(2) 0.34364(14) 0.98781(11) 0.0428(4) Uani 1 1 d . .
H3 H 0.9885 0.3723 1.0248 0.051 Uiso 1 1 calc R U
C4 C 0.99273(19) 0.27706(13) 0.94849(12) 0.0414(4) Uani 1 1 d . .
H4 H 1.0809 0.2611 0.9585 0.050 Uiso 1 1 calc R U
C5 C 0.9169(2) 0.23417(12) 0.89433(12) 0.0408(4) Uani 1 1 d . .
H5 H 0.9539 0.1891 0.8682 0.049 Uiso 1 1 calc R U
C6 C 0.78585(19) 0.25791(11) 0.87873(11) 0.0342(4) Uani 1 1 d . .
H6 H 0.7351 0.2285 0.8424 0.041 Uiso 1 1 calc R U
C7 C 0.58977(17) 0.35319(11) 0.89674(10) 0.0315(3) Uani 1 1 d . .
H7A H 0.5286 0.3069 0.9030 0.038 Uiso 1 1 calc R U
H7B H 0.5624 0.3962 0.9330 0.038 Uiso 1 1 calc R U
C8 C 0.64812(16) 0.46061(10) 0.80868(9) 0.0271(3) Uani 1 1 d . .
H8A H 0.7435 0.4533 0.8182 0.033 Uiso 1 1 calc R U
H8B H 0.6140 0.5009 0.8459 0.033 Uiso 1 1 calc R U
C9 C 0.62537(15) 0.49130(9) 0.72467(9) 0.0240(3) Uani 1 1 d . .
C10 C 0.70409(16) 0.57314(9) 0.70719(9) 0.0254(3) Uani 1 1 d . .
H10 H 0.6806 0.5846 0.6524 0.030 Uiso 1 1 calc R U
C11 C 0.66459(18) 0.65366(10) 0.74914(10) 0.0310(3) Uani 1 1 d . .
C12 C 0.51090(19) 0.66101(11) 0.73852(12) 0.0378(4) Uani 1 1 d . .
H12A H 0.4792 0.7068 0.7703 0.045 Uiso 1 1 calc R U
H12B H 0.4926 0.6746 0.6841 0.045 Uiso 1 1 calc R U
C13 C 0.42988(18) 0.58394(12) 0.76011(11) 0.0357(4) Uani 1 1 d . .
H13A H 0.3355 0.5944 0.7501 0.043 Uiso 1 1 calc R U
H13B H 0.4401 0.5732 0.8158 0.043 Uiso 1 1 calc R U
C14 C 0.47369(16) 0.50701(10) 0.71396(9) 0.0279(3) Uani 1 1 d . .
H14 H 0.4234 0.4588 0.7328 0.033 Uiso 1 1 calc R U
C15 C 0.7069(2) 0.65885(12) 0.83542(11) 0.0422(4) Uani 1 1 d . .
H15A H 0.6527 0.6218 0.8661 0.063 Uiso 1 1 calc R U
H15B H 0.6948 0.7144 0.8540 0.063 Uiso 1 1 calc R U
H15C H 0.7998 0.6435 0.8403 0.063 Uiso 1 1 calc R U
C16 C 0.7290(2) 0.72703(10) 0.70581(12) 0.0392(4) Uani 1 1 d . .
H16A H 0.8245 0.7259 0.7135 0.059 Uiso 1 1 calc R U
H16B H 0.6933 0.7779 0.7261 0.059 Uiso 1 1 calc R U
H16C H 0.7093 0.7231 0.6508 0.059 Uiso 1 1 calc R U
C17 C 0.31754(18) 0.49392(15) 0.60823(12) 0.0434(5) Uani 1 1 d . .
H17A H 0.2510 0.5315 0.6296 0.052 Uiso 1 1 calc R U
H17B H 0.2977 0.4385 0.6267 0.052 Uiso 1 1 calc R U
C18 C 0.31558(18) 0.49658(12) 0.52007(11) 0.0343(4) Uani 1 1 d . .
C19 C 0.23969(19) 0.55442(13) 0.48039(12) 0.0387(4) Uani 1 1 d . .
H19 H 0.1832 0.5898 0.5080 0.046 Uiso 1 1 calc R U
C20 C 0.2476(2) 0.55990(14) 0.39887(13) 0.0465(5) Uani 1 1 d . .
H20 H 0.1963 0.5990 0.3723 0.056 Uiso 1 1 calc R U
C21 C 0.3309(2) 0.50773(16) 0.35761(12) 0.0478(5) Uani 1 1 d . .
H21 H 0.3374 0.5123 0.3033 0.057 Uiso 1 1 calc R U
C22 C 0.4044(2) 0.44894(18) 0.39691(15) 0.0563(6) Uani 1 1 d . .
H22 H 0.4592 0.4127 0.3691 0.068 Uiso 1 1 calc R U
C23 C 0.3971(2) 0.44365(15) 0.47735(14) 0.0494(5) Uani 1 1 d . .
H23 H 0.4476 0.4039 0.5035 0.059 Uiso 1 1 calc R U
C24 C 0.84884(16) 0.54446(10) 0.70133(9) 0.0267(3) Uani 1 1 d . .
C25 C 0.84736(15) 0.45582(9) 0.67124(10) 0.0261(3) Uani 1 1 d . .
C26 C 0.69451(15) 0.43573(9) 0.66245(9) 0.0249(3) Uani 1 1 d . .
H26 H 0.6683 0.4591 0.6116 0.030 Uiso 1 1 calc R U
C27 C 0.67328(17) 0.34242(10) 0.65440(10) 0.0320(3) Uani 1 1 d . .
H27A H 0.5803 0.3310 0.6411 0.038 Uiso 1 1 calc R U
H27B H 0.6934 0.3152 0.7038 0.038 Uiso 1 1 calc R U
C28 C 0.7666(2) 0.30921(11) 0.58949(11) 0.0369(4) Uani 1 1 d . .
H28A H 0.7312 0.3259 0.5389 0.044 Uiso 1 1 calc R U
H28B H 0.7661 0.2492 0.5912 0.044 Uiso 1 1 calc R U
C29 C 0.91427(19) 0.33998(11) 0.59655(11) 0.0359(4) Uani 1 1 d . .
C30 C 0.91444(17) 0.43581(11) 0.59234(10) 0.0328(3) Uani 1 1 d . .
H30A H 1.0049 0.4579 0.5894 0.039 Uiso 1 1 calc R U
H30B H 0.8620 0.4560 0.5484 0.039 Uiso 1 1 calc R U
C31 C 1.0063(2) 0.29987(15) 0.53616(14) 0.0505(5) Uani 1 1 d . .
H31A H 0.9730 0.3111 0.4844 0.076 Uiso 1 1 calc R U
H31B H 1.0086 0.2412 0.5447 0.076 Uiso 1 1 calc R U
H31C H 1.0953 0.3221 0.5414 0.076 Uiso 1 1 calc R U
C32 C 0.95841(19) 0.32916(11) 0.68085(12) 0.0379(4) Uani 1 1 d . .
H32 H 1.0046 0.2834 0.7001 0.045 Uiso 1 1 calc R U
C33 C 0.92210(17) 0.39404(10) 0.72350(11) 0.0326(3) Uani 1 1 d . .
H33 H 0.9393 0.4009 0.7768 0.039 Uiso 1 1 calc R U

loop_
_atom_site_aniso_label
_atom_site_aniso_U_11
_atom_site_aniso_U_22
_atom_site_aniso_U_33
_atom_site_aniso_U_23
_atom_site_aniso_U_13
_atom_site_aniso_U_12
O1 0.0292(6) 0.0341(5) 0.0281(5) 0.0110(4) -0.0023(4) -0.0053(5)
O2 0.0226(5) 0.0436(6) 0.0269(5) 0.0100(5) -0.0036(4) -0.0023(5)
O3 0.0275(6) 0.0334(6) 0.0476(7) 0.0035(5) -0.0042(5) -0.0071(5)
C1 0.0285(8) 0.0275(7) 0.0222(6) 0.0073(5) 0.0013(6) -0.0019(6)
C2 0.0393(10) 0.0348(8) 0.0281(8) -0.0026(6) -0.0020(7) -0.0021(7)
C3 0.0382(10) 0.0551(11) 0.0353(9) 0.0019(8) -0.0088(8) -0.0085(9)
C4 0.0289(8) 0.0535(11) 0.0417(10) 0.0176(8) 0.0004(7) 0.0051(8)
C5 0.0427(10) 0.0350(8) 0.0446(10) 0.0066(7) 0.0076(9) 0.0089(8)
C6 0.0376(9) 0.0304(7) 0.0344(8) -0.0023(6) -0.0015(7) -0.0020(7)
C7 0.0286(8) 0.0384(8) 0.0274(8) 0.0112(6) 0.0025(6) 0.0002(7)
C8 0.0271(7) 0.0287(7) 0.0256(7) 0.0055(5) -0.0012(6) -0.0020(6)
C9 0.0218(7) 0.0255(6) 0.0247(7) 0.0040(5) -0.0013(5) -0.0016(5)
C10 0.0255(7) 0.0250(7) 0.0257(7) 0.0029(6) -0.0005(6) -0.0004(6)
C11 0.0317(8) 0.0276(7) 0.0338(8) -0.0002(6) 0.0007(7) 0.0013(6)
C12 0.0344(9) 0.0339(8) 0.0450(10) -0.0005(7) 0.0041(7) 0.0088(7)
C13 0.0269(8) 0.0431(9) 0.0370(9) 0.0030(7) 0.0049(7) 0.0058(7)
C14 0.0228(7) 0.0354(7) 0.0254(7) 0.0080(6) -0.0001(6) -0.0002(6)
C15 0.0527(11) 0.0395(9) 0.0343(9) -0.0073(7) 0.0011(8) 0.0002(8)
C16 0.0450(10) 0.0262(7) 0.0463(10) 0.0020(7) 0.0001(8) -0.0009(7)
C17 0.0266(8) 0.0705(13) 0.0331(9) 0.0035(8) -0.0046(7) -0.0090(8)
C18 0.0256(8) 0.0443(9) 0.0331(8) -0.0002(7) -0.0042(6) -0.0029(7)
C19 0.0291(8) 0.0467(10) 0.0404(9) -0.0040(8) -0.0048(7) 0.0042(8)
C20 0.0412(10) 0.0551(11) 0.0433(10) 0.0091(9) -0.0123(9) -0.0019(9)
C21 0.0379(10) 0.0729(14) 0.0325(9) -0.0037(9) -0.0031(8) -0.0158(10)
C22 0.0462(11) 0.0740(15) 0.0487(12) -0.0191(11) 0.0026(10) 0.0095(11)
C23 0.0471(11) 0.0520(11) 0.0490(11) -0.0034(9) -0.0060(9) 0.0148(10)
C24 0.0255(7) 0.0272(7) 0.0275(7) 0.0045(6) -0.0005(6) -0.0031(6)
C25 0.0219(7) 0.0269(7) 0.0296(7) 0.0020(6) 0.0003(6) -0.0002(5)
C26 0.0229(7) 0.0257(7) 0.0260(7) 0.0024(6) -0.0024(5) -0.0012(5)
C27 0.0309(8) 0.0282(8) 0.0370(9) -0.0007(6) -0.0022(7) -0.0044(6)
C28 0.0406(10) 0.0313(8) 0.0388(9) -0.0061(7) -0.0060(8) 0.0019(7)
C29 0.0340(9) 0.0351(8) 0.0385(9) -0.0043(7) -0.0012(7) 0.0089(7)
C30 0.0273(7) 0.0377(8) 0.0333(8) 0.0024(7) 0.0020(7) 0.0031(7)
C31 0.0469(12) 0.0558(12) 0.0487(11) -0.0121(9) 0.0022(9) 0.0158(10)
C32 0.0341(9) 0.0358(8) 0.0437(10) 0.0016(7) -0.0070(7) 0.0093(7)
C33 0.0278(8) 0.0345(8) 0.0355(8) 0.0031(6) -0.0066(7) 0.0027(7)

loop_
_atom_type_symbol
_atom_type_description
_atom_type_scat_dispersion_real
_atom_type_scat_dispersion_imag
_atom_type_scat_source
C C 0.0181 0.0091 'International Tables Vol C Tables 4.2.6.8 and 6.1.1.4'
H H 0.0000 0.0000 'International Tables Vol C Tables 4.2.6.8 and 6.1.1.4'
O O 0.0492 0.0322 'International Tables Vol C Tables 4.2.6.8 and 6.1.1.4'

loop_
_geom_angle_atom_site_label_1
_geom_angle_atom_site_label_2
_geom_angle_atom_site_label_3
_geom_angle
C8 O1 C7 112.26(13)
C17 O2 C14 113.86(13)
C6 C1 C2 118.86(16)
C6 C1 C7 119.77(15)
C2 C1 C7 121.33(16)
C1 C2 C3 120.81(17)
C1 C2 H2 119.6
C3 C2 H2 119.6
C4 C3 C2 119.71(18)
C4 C3 H3 120.1
C2 C3 H3 120.1
C3 C4 C5 120.01(18)
C3 C4 H4 120.0
C5 C4 H4 120.0
C4 C5 C6 120.29(18)
C4 C5 H5 119.9
C6 C5 H5 119.9
C5 C6 C1 120.31(17)
C5 C6 H6 119.8
C1 C6 H6 119.8
O1 C7 C1 112.56(13)
O1 C7 H7A 109.1
C1 C7 H7A 109.1
O1 C7 H7B 109.1
C1 C7 H7B 109.1
H7A C7 H7B 107.8
O1 C8 C9 108.68(12)
O1 C8 H8A 110.0
C9 C8 H8A 110.0
O1 C8 H8B 110.0
C9 C8 H8B 110.0
H8A C8 H8B 108.3
C8 C9 C14 107.98(12)
C8 C9 C26 112.70(12)
C14 C9 C26 116.68(13)
C8 C9 C10 112.17(12)
C14 C9 C10 109.17(12)
C26 C9 C10 97.88(11)
C24 C10 C11 122.19(14)
C24 C10 C9 103.28(11)
C11 C10 C9 119.94(13)
C24 C10 H10 102.8
C11 C10 H10 102.8
C9 C10 H10 102.8
C15 C11 C10 115.01(15)
C15 C11 C16 107.72(15)
C10 C11 C16 108.87(14)
C15 C11 C12 112.37(16)
C10 C11 C12 105.31(14)
C16 C11 C12 107.29(15)
C13 C12 C11 115.55(15)
C13 C12 H12A 108.4
C11 C12 H12A 108.4
C13 C12 H12B 108.4
C11 C12 H12B 108.4
H12A C12 H12B 107.5
C12 C13 C14 112.77(14)
C12 C13 H13A 109.0
C14 C13 H13A 109.0
C12 C13 H13B 109.0
C14 C13 H13B 109.0
H13A C13 H13B 107.8
O2 C14 C13 110.47(13)
O2 C14 C9 107.88(12)
C13 C14 C9 110.55(14)
O2 C14 H14 109.3
C13 C14 H14 109.3
C9 C14 H14 109.3
C11 C15 H15A 109.5
C11 C15 H15B 109.5
H15A C15 H15B 109.5
C11 C15 H15C 109.5
H15A C15 H15C 109.5
H15B C15 H15C 109.5
C11 C16 H16A 109.5
C11 C16 H16B 109.5
H16A C16 H16B 109.5
C11 C16 H16C 109.5
H16A C16 H16C 109.5
H16B C16 H16C 109.5
O2 C17 C18 106.82(15)
O2 C17 H17A 110.4
C18 C17 H17A 110.4
O2 C17 H17B 110.4
C18 C17 H17B 110.4
H17A C17 H17B 108.6
C19 C18 C23 118.79(18)
C19 C18 C17 121.10(18)
C23 C18 C17 119.99(18)
C18 C19 C20 120.05(19)
C18 C19 H19 120.0
C20 C19 H19 120.0
C21 C20 C19 120.3(2)
C21 C20 H20 119.9
C19 C20 H20 119.9
C22 C21 C20 119.7(2)
C22 C21 H21 120.1
C20 C21 H21 120.1
C23 C22 C21 120.0(2)
C23 C22 H22 120.0
C21 C22 H22 120.0
C22 C23 C18 121.1(2)
C22 C23 H23 119.4
C18 C23 H23 119.4
O3 C24 C10 127.58(15)
O3 C24 C25 124.91(15)
C10 C24 C25 107.50(12)
C24 C25 C33 114.41(13)
C24 C25 C30 119.28(13)
C33 C25 C30 99.25(13)
C24 C25 C26 103.73(12)
C33 C25 C26 113.16(13)
C30 C25 C26 107.19(13)
C27 C26 C9 124.84(13)
C27 C26 C25 110.37(13)
C9 C26 C25 104.24(12)
C27 C26 H26 105.3
C9 C26 H26 105.3
C25 C26 H26 105.3
C26 C27 C28 108.94(14)
C26 C27 H27A 109.9
C28 C27 H27A 109.9
C26 C27 H27B 109.9
C28 C27 H27B 109.9
H27A C27 H27B 108.3
C27 C28 C29 113.73(14)
C27 C28 H28A 108.8
C29 C28 H28A 108.8
C27 C28 H28B 108.8
C29 C28 H28B 108.8
H28A C28 H28B 107.7
C32 C29 C31 114.71(16)
C32 C29 C30 99.15(14)
C31 C29 C30 113.17(17)
C32 C29 C28 108.11(16)
C31 C29 C28 112.32(16)
C30 C29 C28 108.47(14)
C25 C30 C29 99.75(13)
C25 C30 H30A 111.8
C29 C30 H30A 111.8
C25 C30 H30B 111.8
C29 C30 H30B 111.8
H30A C30 H30B 109.5
C29 C31 H31A 109.5
C29 C31 H31B 109.5
H31A C31 H31B 109.5
C29 C31 H31C 109.5
H31A C31 H31C 109.5
H31B C31 H31C 109.5
C33 C32 C29 110.49(15)
C33 C32 H32 124.8
C29 C32 H32 124.8
C32 C33 C25 109.22(15)
C32 C33 H33 125.4
C25 C33 H33 125.4

loop_
_geom_bond_atom_site_label_1
_geom_bond_atom_site_label_2
_geom_bond_distance
O1 C8 1.4229(19)
O1 C7 1.4275(18)
O2 C17 1.421(2)
O2 C14 1.4292(18)
O3 C24 1.211(2)
C1 C6 1.389(2)
C1 C2 1.387(2)
C1 C7 1.505(2)
C2 C3 1.387(3)
C2 H2 0.9300
C3 C4 1.380(3)
C3 H3 0.9300
C4 C5 1.379(3)
C4 H4 0.9300
C5 C6 1.385(3)
C5 H5 0.9300
C6 H6 0.9300
C7 H7A 0.9700
C7 H7B 0.9700
C8 C9 1.532(2)
C8 H8A 0.9700
C8 H8B 0.9700
C9 C14 1.541(2)
C9 C26 1.550(2)
C9 C10 1.565(2)
C10 C24 1.516(2)
C10 C11 1.536(2)
C10 H10 0.9800
C11 C15 1.532(2)
C11 C16 1.537(2)
C11 C12 1.544(2)
C12 C13 1.528(3)
C12 H12A 0.9700
C12 H12B 0.9700
C13 C14 1.534(2)
C13 H13A 0.9700
C13 H13B 0.9700
C14 H14 0.9800
C15 H15A 0.9600
C15 H15B 0.9600
C15 H15C 0.9600
C16 H16A 0.9600
C16 H16B 0.9600
C16 H16C 0.9600
C17 C18 1.503(2)
C17 H17A 0.9700
C17 H17B 0.9700
C18 C19 1.379(3)
C18 C23 1.385(3)
C19 C20 1.394(3)
C19 H19 0.9300
C20 C21 1.376(3)
C20 H20 0.9300
C21 C22 1.373(4)
C21 H21 0.9300
C22 C23 1.375(3)
C22 H22 0.9300
C23 H23 0.9300
C24 C25 1.521(2)
C25 C33 1.531(2)
C25 C30 1.535(2)
C25 C26 1.562(2)
C26 C27 1.529(2)
C26 H26 0.9800
C27 C28 1.541(3)
C27 H27A 0.9700
C27 H27B 0.9700
C28 C29 1.556(3)
C28 H28A 0.9700
C28 H28B 0.9700
C29 C32 1.512(3)
C29 C31 1.522(3)
C29 C30 1.550(2)
C30 H30A 0.9700
C30 H30B 0.9700
C31 H31A 0.9600
C31 H31B 0.9600
C31 H31C 0.9600
C32 C33 1.326(3)
C32 H32 0.9300
C33 H33 0.9300

loop_
_geom_torsion_atom_site_label_1
_geom_torsion_atom_site_label_2
_geom_torsion_atom_site_label_3
_geom_torsion_atom_site_label_4
_geom_torsion
C6 C1 C2 C3 0.6(3)
C7 C1 C2 C3 -177.29(15)
C1 C2 C3 C4 0.2(3)
C2 C3 C4 C5 -0.7(3)
C3 C4 C5 C6 0.4(3)
C4 C5 C6 C1 0.4(3)
C2 C1 C6 C5 -1.0(3)
C7 C1 C6 C5 177.00(16)
C8 O1 C7 C1 -69.30(18)
C6 C1 C7 O1 -65.76(19)
C2 C1 C7 O1 112.14(18)
C7 O1 C8 C9 -176.77(13)
O1 C8 C9 C14 62.96(16)
O1 C8 C9 C26 -67.39(16)
O1 C8 C9 C10 -176.71(12)
C8 C9 C10 C24 72.94(15)
C14 C9 C10 C24 -167.42(13)
C26 C9 C10 C24 -45.55(14)
C8 C9 C10 C11 -67.19(18)
C14 C9 C10 C11 52.44(18)
C26 C9 C10 C11 174.31(14)
C24 C10 C11 C15 -58.0(2)
C9 C10 C11 C15 74.5(2)
C24 C10 C11 C16 62.95(19)
C9 C10 C11 C16 -164.54(14)
C24 C10 C11 C12 177.73(14)
C9 C10 C11 C12 -49.75(18)
C15 C11 C12 C13 -75.7(2)
C10 C11 C12 C13 50.2(2)
C16 C11 C12 C13 166.05(15)
C11 C12 C13 C14 -57.2(2)
C17 O2 C14 C13 -87.76(18)
C17 O2 C14 C9 151.31(15)
C12 C13 C14 O2 -63.88(19)
C12 C13 C14 C9 55.45(19)
C8 C9 C14 O2 -167.64(13)
C26 C9 C14 O2 -39.53(18)
C10 C9 C14 O2 70.17(16)
C8 C9 C14 C13 71.48(15)
C26 C9 C14 C13 -160.42(13)
C10 C9 C14 C13 -50.71(16)
C14 O2 C17 C18 -171.16(15)
O2 C17 C18 C19 -112.0(2)
O2 C17 C18 C23 64.1(3)
C23 C18 C19 C20 -1.2(3)
C17 C18 C19 C20 174.98(18)
C18 C19 C20 C21 0.0(3)
C19 C20 C21 C22 1.3(3)
C20 C21 C22 C23 -1.5(4)
C21 C22 C23 C18 0.4(4)
C19 C18 C23 C22 1.0(3)
C17 C18 C23 C22 -175.2(2)
C11 C10 C24 O3 -10.2(3)
C9 C10 C24 O3 -149.20(17)
C11 C10 C24 C25 168.84(14)
C9 C10 C24 C25 29.85(15)
O3 C24 C25 C33 54.1(2)
C10 C24 C25 C33 -125.01(14)
O3 C24 C25 C30 -63.1(2)
C10 C24 C25 C30 117.80(15)
O3 C24 C25 C26 177.82(16)
C10 C24 C25 C26 -1.27(16)
C8 C9 C26 C27 54.88(19)
C14 C9 C26 C27 -70.90(19)
C10 C9 C26 C27 172.96(14)
C8 C9 C26 C25 -73.02(15)
C14 C9 C26 C25 161.21(12)
C10 C9 C26 C25 45.07(13)
C24 C25 C26 C27 -164.49(13)
C33 C25 C26 C27 -39.94(18)
C30 C25 C26 C27 68.45(16)
C24 C25 C26 C9 -28.19(15)
C33 C25 C26 C9 96.36(15)
C30 C25 C26 C9 -155.25(12)
C9 C26 C27 C28 -176.28(14)
C25 C26 C27 C28 -50.95(17)
C26 C27 C28 C29 47.65(19)
C27 C28 C29 C32 47.2(2)
C27 C28 C29 C31 174.73(16)
C27 C28 C29 C30 -59.4(2)
C24 C25 C30 C29 168.39(14)
C33 C25 C30 C29 43.54(15)
C26 C25 C30 C29 -74.33(15)
C32 C29 C30 C25 -43.31(16)
C31 C29 C30 C25 -165.28(16)
C28 C29 C30 C25 69.38(16)
C31 C29 C32 C33 148.40(19)
C30 C29 C32 C33 27.5(2)
C28 C29 C32 C33 -85.42(19)
C29 C32 C33 C25 0.5(2)
C24 C25 C33 C32 -156.82(15)
C30 C25 C33 C32 -28.65(18)
C26 C25 C33 C32 84.64(18)
